data_7233952
loop_
_publ_author_name
'Takefumi Odajima'
'Minoru Ashizawa'
'Yuichi Konosu'
'Hidetoshi Matsumoto'
'Takehiko Mori'

_publ_section_title
;
 The impact of molecular planarity on electronic devices in
 thienoisoindigo-based organic semiconductors
;
_journal_name_full 'Journal of Materials Chemistry C'
_journal_page_first 10455
_journal_page_last 10467
_journal_paper_doi 10.1039/C4TC02170C
_journal_volume 2
_journal_year 2014
_chemical_formula_moiety 'C44 H46 N2 O2 S4'
_chemical_formula_sum 'C44 H46 N2 O2 S4'
_chemical_formula_weight 763.10
_space_group_IT_number 2
_space_group_name_Hall '-P 1'
_space_group_name_H-M_alt 'P -1'
_symmetry_cell_setting triclinic
_symmetry_Int_Tables_number 2
_symmetry_space_group_name_Hall '-P 1'
_symmetry_space_group_name_H-M 'P -1'
_atom_sites_solution_hydrogens geom
_atom_sites_solution_primary direct
_atom_sites_solution_secondary difmap
_cell_angle_alpha 110.3188(14)
_cell_angle_beta 92.1751(15)
_cell_angle_gamma 106.1216(14)
_cell_formula_units_Z 1
_cell_length_a 5.21365(13)
_cell_length_b 12.5465(3)
_cell_length_c 16.7656(4)
_cell_measurement_reflns_used 9756
_cell_measurement_temperature 296
_cell_measurement_theta_max 68.22
_cell_measurement_theta_min 3.92
_cell_volume 976.95(4)
_computing_cell_refinement 'RAPID AUTO'
_computing_data_collection 'RAPID AUTO (Rigaku, ????)'
_computing_data_reduction 'RAPID AUTO'
_computing_molecular_graphics 'CrystalStructure 4.0'
_computing_publication_material 'CrystalStructure 4.0 (Rigaku, 2010)'
_computing_structure_refinement 'SHELXL97 (Sheldrick, 2008)'
_computing_structure_solution 'Il Milione (Burla, et al., 2007)'
_diffrn_ambient_temperature 296
_diffrn_detector_area_resol_mean 10.000
_diffrn_measured_fraction_theta_full 0.979
_diffrn_measured_fraction_theta_max 0.979
_diffrn_measurement_device_type 'Rigaku R-AXIS RAPID'
_diffrn_measurement_method \w
_diffrn_radiation_type 'Cu K\a'
_diffrn_radiation_wavelength 1.54187
_diffrn_reflns_av_R_equivalents 0.0564
_diffrn_reflns_limit_h_max 6
_diffrn_reflns_limit_h_min -6
_diffrn_reflns_limit_k_max 15
_diffrn_reflns_limit_k_min -15
_diffrn_reflns_limit_l_max 20
_diffrn_reflns_limit_l_min -20
_diffrn_reflns_number 11510
_diffrn_reflns_theta_full 68.23
_diffrn_reflns_theta_max 68.23
_diffrn_standards_interval_count .
_diffrn_standards_number 0
_exptl_absorpt_coefficient_mu 2.540
_exptl_absorpt_correction_type none
_exptl_crystal_colour unknown
_exptl_crystal_density_diffrn 1.297
_exptl_crystal_density_method 'not measured'
_exptl_crystal_description unknown
_exptl_crystal_F_000 404.00
_exptl_crystal_size_max 0.100
_exptl_crystal_size_mid 0.100
_exptl_crystal_size_min 0.100
_refine_diff_density_max 1.890
_refine_diff_density_min -0.700
_refine_ls_extinction_method none
_refine_ls_goodness_of_fit_ref 2.539
_refine_ls_hydrogen_treatment constr
_refine_ls_number_parameters 215
_refine_ls_number_reflns 3510
_refine_ls_number_restraints 0
_refine_ls_R_factor_gt 0.1344
_refine_ls_shift/su_max 0.002
_refine_ls_structure_factor_coef Fsqd
_refine_ls_weighting_details 'w = 1/[\s^2^(Fo^2^)+(0.1000P)^2^+0.0000P] where P=(Fo^2^+2Fc^2^)/3'
_refine_ls_weighting_scheme calc
_refine_ls_wR_factor_ref 0.4030
_reflns_number_gt 2522
_reflns_number_total 3510
_reflns_threshold_expression F^2^>2.0\s(F^2^)
_cod_data_source_file 1000001.cif
_cod_data_source_block PCOD1000001
_cod_original_cell_volume 976.95(5)
_cod_database_code 7233952

loop_
_symmetry_equiv_pos_site_id
_symmetry_equiv_pos_as_xyz
1 +X,+Y,+Z
2 -X,-Y,-Z

loop_
_atom_site_label
_atom_site_type_symbol
_atom_site_fract_x
_atom_site_fract_y
_atom_site_fract_z
_atom_site_U_iso_or_equiv
_atom_site_adp_type
_atom_site_occupancy
_atom_site_symmetry_multiplicity
_atom_site_calc_flag
_atom_site_refinement_flags
_atom_site_disorder_assembly
_atom_site_disorder_group
S1 S 1.1828(3) 0.17381(13) 0.96209(10) 0.0447(6) Uani 1.0 2 d . . .
S2 S 0.5528(5) 0.1307(2) 0.76404(15) 0.0810(9) Uani 1.0 2 d . . .
O1 O 1.3837(9) -0.2302(4) 0.9067(3) 0.0556(13) Uani 1.0 2 d . . .
N1 N 1.0892(11) -0.1603(5) 0.8461(4) 0.0453(14) Uani 1.0 2 d . . .
C1 C 0.4822(14) 0.2626(6) 0.7873(5) 0.0513(17) Uani 1.0 2 d . . .
C2 C 0.2929(17) 0.2795(8) 0.7366(6) 0.069(3) Uani 1.0 2 d . . .
C3 C 0.2450(18) 0.3880(9) 0.7616(7) 0.087(3) Uani 1.0 2 d . . .
C4 C 0.4013(19) 0.4833(8) 0.8405(7) 0.078(3) Uani 1.0 2 d . . .
C5 C 0.5876(18) 0.4656(7) 0.8899(6) 0.076(3) Uani 1.0 2 d . . .
C6 C 0.6290(14) 0.3529(6) 0.8643(5) 0.0531(18) Uani 1.0 2 d . . .
C7 C 0.8233(11) 0.3274(5) 0.9194(4) 0.0361(13) Uiso 1.0 2 d . . .
C8 C 0.7766(14) 0.1928(6) 0.8580(5) 0.0484(17) Uani 1.0 2 d . . .
C9 C 0.9232(14) 0.1150(6) 0.8780(4) 0.0460(16) Uani 1.0 2 d . . .
C10 C 0.8682(13) -0.0072(5) 0.8315(4) 0.0465(16) Uani 1.0 2 d . . .
C11 C 1.0482(13) -0.0490(5) 0.8663(4) 0.0403(15) Uani 1.0 2 d . . .
C12 C 1.2288(12) 0.0357(6) 0.9375(4) 0.0387(14) Uani 1.0 2 d . . .
C13 C 1.3969(13) -0.0198(6) 0.9669(4) 0.0437(16) Uani 1.0 2 d . . .
C14 C 1.2983(14) -0.1497(6) 0.9049(4) 0.0461(17) Uani 1.0 2 d . . .
C15 C 0.9192(14) -0.2737(6) 0.7845(4) 0.0509(17) Uani 1.0 2 d . . .
C16 C 1.000(3) -0.3021(11) 0.6996(8) 0.130(5) Uiso 1.0 2 d . . .
C17 C 1.062(2) -0.2269(9) 0.6561(7) 0.100(3) Uiso 1.0 2 d . . .
C18 C 1.126(3) -0.2365(11) 0.5721(6) 0.111(4) Uani 1.0 2 d . . .
C19 C 1.204(3) -0.1620(14) 0.5365(10) 0.167(6) Uiso 1.0 2 d . . .
C20 C 1.300(3) -0.1733(14) 0.4541(7) 0.152(6) Uani 1.0 2 d . . .
C21 C 0.849(3) -0.4658(14) 0.6350(8) 0.149(6) Uani 1.0 2 d . . .
C22 C 0.608(3) -0.4521(14) 0.6243(7) 0.144(6) Uani 1.0 2 d . . .
H2 H 0.1987 0.2177 0.6858 0.0830 Uiso 1.0 2 calc R . .
H3 H 0.1159 0.4002 0.7289 0.1040 Uiso 1.0 2 calc R . .
H4 H 0.3736 0.5577 0.8576 0.0937 Uiso 1.0 2 calc R . .
H5 H 0.6863 0.5274 0.9400 0.0907 Uiso 1.0 2 calc R . .
H7 H 0.9334 0.3749 0.9718 0.0433 Uiso 1.0 2 calc R . .
H10 H 0.7329 -0.0534 0.7847 0.0558 Uiso 1.0 2 calc R . .
H15A H 0.7344 -0.2720 0.7802 0.0611 Uiso 1.0 2 calc R . .
H15B H 0.9243 -0.3364 0.8052 0.0611 Uiso 1.0 2 calc R . .
H16 H 1.1833 -0.3018 0.7152 0.1560 Uiso 1.0 2 calc R . .
H17A H 1.2134 -0.1615 0.6939 0.1195 Uiso 1.0 2 calc R . .
H17B H 0.9114 -0.1948 0.6603 0.1195 Uiso 1.0 2 calc R . .
H18A H 1.2609 -0.2775 0.5645 0.1328 Uiso 1.0 2 calc R . .
H18B H 0.9645 -0.2944 0.5339 0.1328 Uiso 1.0 2 calc R . .
H19A H 1.3473 -0.0974 0.5786 0.2004 Uiso 1.0 2 calc R . .
H19B H 1.0547 -0.1302 0.5351 0.2004 Uiso 1.0 2 calc R . .
H20A H 1.1826 -0.2440 0.4096 0.1830 Uiso 1.0 2 calc R . .
H20B H 1.4798 -0.1789 0.4573 0.1830 Uiso 1.0 2 calc R . .
H20C H 1.3009 -0.1045 0.4411 0.1830 Uiso 1.0 2 calc R . .
H21A H 0.9216 -0.4924 0.5817 0.1793 Uiso 1.0 2 calc R . .
H21B H 0.8556 -0.5158 0.6675 0.1793 Uiso 1.0 2 calc R . .
H22A H 0.6169 -0.3997 0.5935 0.1728 Uiso 1.0 2 calc R . .
H22B H 0.5561 -0.4182 0.6795 0.1728 Uiso 1.0 2 calc R . .
H22C H 0.4783 -0.5285 0.5922 0.1728 Uiso 1.0 2 calc R . .

loop_
_atom_site_aniso_label
_atom_site_aniso_U_11
_atom_site_aniso_U_22
_atom_site_aniso_U_33
_atom_site_aniso_U_12
_atom_site_aniso_U_13
_atom_site_aniso_U_23
S1 0.0537(11) 0.0340(10) 0.0499(11) 0.0169(8) 0.0049(8) 0.0175(8)
S2 0.0946(18) 0.0746(16) 0.0831(17) 0.0367(13) 0.0026(13) 0.0332(13)
O1 0.072(4) 0.037(3) 0.060(3) 0.025(3) 0.004(3) 0.016(2)
N1 0.051(4) 0.037(3) 0.051(3) 0.021(3) 0.003(3) 0.016(3)
C1 0.055(5) 0.050(4) 0.062(5) 0.024(4) 0.013(4) 0.031(4)
C2 0.074(6) 0.074(6) 0.067(5) 0.028(5) -0.004(4) 0.032(5)
C3 0.074(6) 0.099(8) 0.138(9) 0.048(6) 0.024(6) 0.088(7)
C4 0.085(7) 0.048(5) 0.123(8) 0.039(5) 0.024(6) 0.042(5)
C5 0.090(7) 0.036(4) 0.091(7) 0.020(4) 0.012(5) 0.012(4)
C6 0.049(4) 0.046(4) 0.057(5) 0.005(4) 0.007(4) 0.019(4)
C8 0.056(4) 0.039(4) 0.052(4) 0.013(3) 0.010(4) 0.021(3)
C9 0.059(4) 0.038(4) 0.051(4) 0.020(3) 0.014(4) 0.024(3)
C10 0.055(4) 0.030(4) 0.050(4) 0.010(3) 0.005(3) 0.012(3)
C11 0.052(4) 0.029(3) 0.037(4) 0.012(3) 0.002(3) 0.011(3)
C12 0.046(4) 0.035(3) 0.040(4) 0.020(3) 0.006(3) 0.014(3)
C13 0.053(4) 0.035(4) 0.045(4) 0.015(3) 0.013(3) 0.014(3)
C14 0.060(5) 0.032(4) 0.052(4) 0.019(3) 0.016(4) 0.018(3)
C15 0.058(4) 0.035(4) 0.059(5) 0.021(3) 0.009(4) 0.011(3)
C18 0.129(9) 0.133(10) 0.057(6) 0.012(7) -0.001(6) 0.044(6)
C20 0.147(12) 0.230(16) 0.083(8) 0.032(11) 0.021(8) 0.082(9)
C21 0.181(13) 0.239(17) 0.117(10) 0.169(13) 0.060(9) 0.086(10)
C22 0.134(11) 0.272(18) 0.098(9) 0.128(12) 0.030(8) 0.102(11)

loop_
_atom_type_symbol
_atom_type_description
_atom_type_scat_dispersion_real
_atom_type_scat_dispersion_imag
_atom_type_scat_source
C C 0.0181 0.0091
;
International Tables for Crystallography
(1992, Vol. C, Tables 4.2.6.8 and 6.1.1.4)
;
H H 0.0000 0.0000
;
International Tables for Crystallography
(1992, Vol. C, Table 6.1.1.4)
;
O O 0.0492 0.0322
;
International Tables for Crystallography
(1992, Vol. C, Tables 4.2.6.8 and 6.1.1.4)
;
N N 0.0311 0.0180
;
International Tables for Crystallography
(1992, Vol. C, Tables 4.2.6.8 and 6.1.1.4)
;
S S 0.3331 0.5567
;
International Tables for Crystallography
(1992, Vol. C, Tables 4.2.6.8 and 6.1.1.4)
;

loop_
_geom_angle_atom_site_label_1
_geom_angle_atom_site_label_2
_geom_angle_atom_site_label_3
_geom_angle
_geom_angle_publ_flag
_geom_angle_site_symmetry_1
_geom_angle_site_symmetry_2
_geom_angle_site_symmetry_3
C9 S1 C12 90.6(3) yes . . .
C1 S2 C8 89.8(4) yes . . .
C11 N1 C14 108.9(5) yes . . .
C11 N1 C15 127.0(6) yes . . .
C14 N1 C15 123.3(6) yes . . .
S2 C1 C2 123.9(5) yes . . .
S2 C1 C6 113.9(7) yes . . .
C2 C1 C6 122.2(8) yes . . .
C1 C2 C3 119.7(7) yes . . .
C2 C3 C4 118.5(10) yes . . .
C3 C4 C5 121.2(9) yes . . .
C4 C5 C6 119.4(7) yes . . .
C1 C6 C5 118.9(8) yes . . .
C1 C6 C7 119.9(7) yes . . .
C5 C6 C7 121.2(6) yes . . .
C6 C7 C8 96.5(5) yes . . .
S2 C8 C7 119.9(6) yes . . .
S2 C8 C9 117.4(4) yes . . .
C7 C8 C9 122.7(6) yes . . .
S1 C9 C8 121.0(4) yes . . .
S1 C9 C10 114.1(6) yes . . .
C8 C9 C10 124.9(6) yes . . .
C9 C10 C11 109.2(6) yes . . .
N1 C11 C10 134.3(5) yes . . .
N1 C11 C12 110.5(6) yes . . .
C10 C11 C12 115.2(6) yes . . .
S1 C12 C11 110.8(6) yes . . .
S1 C12 C13 140.1(4) yes . . .
C11 C12 C13 109.1(6) yes . . .
C12 C13 C13 134.1(6) yes . . 2_857
C12 C13 C14 104.4(5) yes . . .
C13 C13 C14 121.5(7) yes 2_857 . .
O1 C14 N1 126.1(5) yes . . .
O1 C14 C13 126.8(6) yes . . .
N1 C14 C13 107.1(6) yes . . .
N1 C15 C16 113.1(7) yes . . .
C15 C16 C17 126.1(11) yes . . .
C15 C16 C21 110.1(10) yes . . .
C17 C16 C21 117.8(10) yes . . .
C16 C17 C18 136.0(11) yes . . .
C17 C18 C19 133.9(12) yes . . .
C18 C19 C20 132.0(15) yes . . .
C16 C21 C22 90.7(12) yes . . .

loop_
_geom_bond_atom_site_label_1
_geom_bond_atom_site_label_2
_geom_bond_distance
_geom_bond_publ_flag
_geom_bond_site_symmetry_1
_geom_bond_site_symmetry_2
S1 C9 1.715(7) yes . .
S1 C12 1.724(7) yes . .
S2 C1 1.711(9) yes . .
S2 C8 1.719(7) yes . .
O1 C14 1.220(10) yes . .
N1 C11 1.398(9) yes . .
N1 C14 1.388(10) yes . .
N1 C15 1.445(7) yes . .
C1 C2 1.385(13) yes . .
C1 C6 1.401(8) yes . .
C2 C3 1.375(15) yes . .
C3 C4 1.457(12) yes . .
C4 C5 1.366(16) yes . .
C5 C6 1.410(12) yes . .
C6 C7 1.515(11) yes . .
C7 C8 1.586(8) yes . .
C8 C9 1.508(12) yes . .
C9 C10 1.396(9) yes . .
C10 C11 1.393(11) yes . .
C11 C12 1.386(7) yes . .
C12 C13 1.428(11) yes . .
C13 C13 1.365(9) yes . 2_857
C13 C14 1.523(8) yes . .
C15 C16 1.451(15) yes . .
C16 C17 1.36(2) yes . .
C16 C21 1.871(18) yes . .
C17 C18 1.431(15) yes . .
C18 C19 1.26(3) yes . .
C19 C20 1.46(2) yes . .
C21 C22 1.33(3) yes . .
